data_7702576
loop_
_publ_author_name
'Schweiger, Scott W.'
'Salberg, Michelle M.'
'Pulvirenti, April L.'
'Freeman, Emily E.'
'Fanwick, Phillip E.'
'Rothwell, Ian P.'

_publ_section_title
;
 Studies of the alkylation of niobium and tantalum halides containing
 2,6-diarylphenoxide ancillary ligation
;
_journal_issue 13
_journal_name_full 'Journal of the Chemical Society, Dalton Transactions'
_journal_page_first 2020
_journal_paper_doi 10.1039/b101722p
_journal_year 2001
_chemical_formula_sum 'C66 H86 Nb O2 P2'
_chemical_formula_weight 1066.27
_space_group_IT_number 2
_space_group_name_Hall '-P 1'
_space_group_name_H-M_alt 'P -1'
_symmetry_cell_setting triclinic
_symmetry_space_group_name_H-M 'P -1'
_atom_type_scat_source 'International Tables for Crystallography (Vol C) '
_audit_creation_date 26-09-97
_audit_creation_method from_MolEN_and_SHELXL
_cell_angle_alpha 106.078(16)
_cell_angle_beta 97.680(16)
_cell_angle_gamma 111.580(13)
_cell_formula_units_Z 1
_cell_length_a 11.4726(17)
_cell_length_b 11.9803(19)
_cell_length_c 12.491(3)
_cell_measurement_reflns_used 25
_cell_measurement_temperature 203
_cell_measurement_theta_max 19
_cell_measurement_theta_min 17
_cell_volume 1479.8(6)
_computing_cell_refinement CAD4_(Enraf-Nonius,_1977)
_computing_data_collection CAD4_(Enraf-Nonius,_1977)
_computing_data_reduction PROCESS_MolEN_(Fair,_1990)
_computing_molecular_graphics
;
ORTEP (Johnson, 1976)
Xtal_GX (Hall, 1995)
PLUTON (Spek, 1991)
;
_computing_publication_material CIF_VAX_MolEN_(Fair,_1990)
_computing_structure_refinement SHELX97_(Sheldrick,_1997)
_computing_structure_solution PATTY_(DIRDIF92,_Beurskins,_1992)
_diffrn_ambient_temperature 203
_diffrn_measurement_device_type Enraf_Nonius_CAD4
_diffrn_measurement_method \q/2\q
_diffrn_radiation_type Mo-K\a
_diffrn_radiation_wavelength 0.71073
_diffrn_reflns_av_R_equivalents 0.030
_diffrn_reflns_limit_h_max 13
_diffrn_reflns_limit_h_min -13
_diffrn_reflns_limit_k_max 13
_diffrn_reflns_limit_k_min -13
_diffrn_reflns_limit_l_max 14
_diffrn_reflns_limit_l_min 0
_diffrn_reflns_number 4869
_diffrn_reflns_theta_max 24.06
_diffrn_reflns_theta_min 2.93
_diffrn_standards_decay_% 0.71
_diffrn_standards_interval_time 83
_diffrn_standards_number 3
_exptl_absorpt_coefficient_mu 0.287
_exptl_absorpt_correction_type none
_exptl_crystal_colour green
_exptl_crystal_density_diffrn 1.20
_exptl_crystal_description needle
_exptl_crystal_F_000 569
_exptl_crystal_size_max 0.50
_exptl_crystal_size_mid 0.22
_exptl_crystal_size_min 0.20
_refine_diff_density_max 0.43
_refine_diff_density_min -0.62
_refine_ls_extinction_method none
_refine_ls_goodness_of_fit_ref 1.130
_refine_ls_hydrogen_treatment
;
Chemically significant hydrogens refined isotropically
Others riding, U=1.3*Ueq of bonding atom
;
_refine_ls_matrix_type full
_refine_ls_number_parameters 349
_refine_ls_number_reflns 4629
_refine_ls_number_restraints 0
_refine_ls_R_factor_gt 0.043
_refine_ls_shift/su_max 0.013
_refine_ls_structure_factor_coef Fsqd
_refine_ls_weighting_details 'w=1/[\s^2^(Fo^2^)+(0.0407P)^2^+1.3591P] where P=(Fo^2^+2Fc^2^)/3'
_refine_ls_weighting_scheme calc
_refine_ls_wR_factor_ref 0.117
_reflns_number_gt 3479
_reflns_number_total 4629
_reflns_threshold_expression >2.0\s(I)
_cod_data_source_file b101722p.txt
_cod_data_source_block MMS172
_cod_depositor_comments
;
The following automatic conversions were performed:

data item '_refine_ls_weighting_scheme' value 'calc ' was changed to
'calc' in accordance with the
/home/saulius/struct/COD-crude-data/automatic-downloads/DataCite-retrospective/RSC/depositions/lib/dictionaries/cif_core.dic
dictionary named 'cif_core.dic' version 2.4.2 last updated on
2011-04-26.

Automatic conversion script
Id: cif_fix_values 6909 2019-04-08 15:41:33Z antanas 
;
_cod_original_cell_volume 1479.8(13)
_cod_original_sg_symbol_H-M 'p -1'
_cod_original_formula_sum 'C66 H86 Nb1 O2 P2'
_cod_database_code 7702576

loop_
_symmetry_equiv_pos_as_xyz
'x, y, z'
'-x, -y, -z'

loop_
_atom_site_aniso_label
_atom_site_aniso_U_11
_atom_site_aniso_U_22
_atom_site_aniso_U_33
_atom_site_aniso_U_12
_atom_site_aniso_U_13
_atom_site_aniso_U_23
Nb 0.0325(3) 0.0195(3) 0.0340(3) 0.0071(2) 0.0004(2) 0.0085(2)
P 0.0361(7) 0.0379(6) 0.0971(11) 0.0132(5) -0.0052(7) 0.0269(7)
O(10) 0.0325(14) 0.0201(12) 0.0196(13) 0.0075(10) 0.0035(11) 0.0053(10)
C(2) 0.067(3) 0.052(3) 0.068(3) 0.037(3) 0.010(3) 0.027(2)
C(11) 0.0237(18) 0.0189(16) 0.0181(18) 0.0074(14) 0.0010(14) 0.0049(14)
C(12) 0.0236(18) 0.0255(18) 0.0190(18) 0.0119(15) 0.0035(14) 0.0068(14)
C(13) 0.0262(18) 0.0213(17) 0.0209(19) 0.0099(14) 0.0054(15) 0.0035(14)
C(14) 0.0293(19) 0.0186(16) 0.026(2) 0.0087(15) 0.0033(16) 0.0058(15)
C(15) 0.0241(18) 0.0241(17) 0.0176(18) 0.0113(14) 0.0040(14) 0.0060(14)
C(16) 0.0216(17) 0.0233(17) 0.0166(18) 0.0089(14) 0.0014(14) 0.0039(14)
C(1A) 0.081(15) 0.053(10) 0.059(8) 0.037(10) -0.035(8) -0.013(7)
C(1B) 0.11(3) 0.090(18) 0.22(4) 0.046(18) -0.12(2) -0.04(2)
C(3A) 0.051(8) 0.104(15) 0.103(15) 0.023(10) 0.005(9) 0.056(11)
C(3B) 0.057(11) 0.122(17) 0.19(2) 0.058(12) 0.063(13) 0.114(16)
C(121) 0.033(2) 0.0243(17) 0.0188(18) 0.0111(15) 0.0050(15) 0.0057(15)
C(122) 0.035(2) 0.044(2) 0.029(2) 0.0148(18) 0.0087(17) 0.0181(18)
C(123) 0.041(2) 0.059(3) 0.044(3) 0.020(2) 0.019(2) 0.033(2)
C(124) 0.059(3) 0.061(3) 0.031(2) 0.027(2) 0.018(2) 0.024(2)
C(125) 0.054(3) 0.058(3) 0.020(2) 0.023(2) 0.0044(19) 0.0181(19)
C(126) 0.035(2) 0.049(2) 0.022(2) 0.0141(19) 0.0032(17) 0.0109(18)
C(131) 0.040(2) 0.0189(17) 0.0212(19) 0.0084(16) 0.0119(17) 0.0036(15)
C(132) 0.049(2) 0.029(2) 0.036(2) 0.0181(19) 0.0125(19) 0.0059(18)
C(133) 0.069(3) 0.034(2) 0.053(3) 0.026(2) 0.033(3) 0.006(2)
C(134) 0.084(4) 0.033(2) 0.037(3) 0.010(2) 0.027(3) -0.010(2)
C(135) 0.055(3) 0.048(3) 0.037(3) 0.001(2) 0.007(2) -0.012(2)
C(136) 0.041(2) 0.039(2) 0.030(2) 0.0087(19) 0.0074(19) -0.0035(18)
C(151) 0.032(2) 0.0191(16) 0.0169(18) 0.0091(15) 0.0036(15) 0.0033(14)
C(152) 0.032(2) 0.041(2) 0.028(2) 0.0156(17) 0.0066(17) 0.0137(17)
C(153) 0.038(2) 0.056(3) 0.042(2) 0.020(2) 0.018(2) 0.025(2)
C(154) 0.051(3) 0.051(3) 0.039(3) 0.020(2) 0.018(2) 0.030(2)
C(155) 0.053(3) 0.060(3) 0.045(3) 0.034(2) 0.014(2) 0.032(2)
C(156) 0.035(2) 0.042(2) 0.037(2) 0.0197(18) 0.0117(18) 0.0171(19)
C(161) 0.034(2) 0.0200(17) 0.0162(18) 0.0080(15) 0.0050(15) 0.0023(14)
C(162) 0.044(2) 0.032(2) 0.018(2) 0.0145(18) -0.0001(17) -0.0020(16)
C(163) 0.049(2) 0.035(2) 0.019(2) 0.0135(19) -0.0049(18) -0.0043(17)
C(164) 0.063(3) 0.040(2) 0.029(2) 0.021(2) 0.012(2) -0.0053(19)
C(165) 0.056(3) 0.041(2) 0.043(3) 0.029(2) 0.012(2) -0.001(2)
C(166) 0.042(2) 0.038(2) 0.026(2) 0.0209(19) 0.0028(18) 0.0006(17)

loop_
_atom_site_label
_atom_site_fract_x
_atom_site_fract_y
_atom_site_fract_z
_atom_site_U_iso_or_equiv
_atom_site_thermal_displace_type
_atom_site_calc_flag
Nb 1.0000 1.0000 1.0000 0.0310(2) Uani ?
P 1.19135(11) 0.95885(11) 1.08656(13) 0.0596(5) Uani ?
O(10) 0.8845(2) 0.8228(2) 0.95847(19) 0.0260(9) Uani ?
C(2) 1.1463(5) 0.7960(4) 1.0779(4) 0.058(2) Uani ?
C(11) 0.8203(3) 0.6959(3) 0.9410(3) 0.0216(12) Uani ?
C(12) 0.7949(3) 0.6070(3) 0.8292(3) 0.0227(12) Uani ?
C(13) 0.7346(3) 0.4766(3) 0.8153(3) 0.0239(12) Uani ?
C(14) 0.7028(3) 0.4412(3) 0.9076(3) 0.0260(13) Uani ?
C(15) 0.7263(3) 0.5293(3) 1.0166(3) 0.0221(12) Uani ?
C(16) 0.7842(3) 0.6610(3) 1.0349(3) 0.0218(12) Uani ?
C(1A) 1.252(3) 1.032(2) 1.252(2) 0.075(8) Uani ?
C(1B) 1.299(3) 1.059(3) 1.216(3) 0.18(2) Uani ?
C(3A) 1.3399(18) 1.0187(19) 1.0568(15) 0.086(9) Uani ?
C(3B) 1.3108(17) 0.9539(19) 0.9893(18) 0.100(11) Uani ?
C(121) 0.8342(3) 0.6575(3) 0.7341(3) 0.0263(13) Uani ?
C(122) 0.9665(4) 0.6637(4) 0.7209(3) 0.0354(14) Uani ?
C(123) 1.0107(4) 0.7269(4) 0.6338(4) 0.0442(18) Uani ?
C(124) 0.9106(4) 0.6581(4) 0.5182(3) 0.0474(18) Uani ?
C(125) 0.7814(4) 0.6583(4) 0.5314(3) 0.0438(18) Uani ?
C(126) 0.7347(4) 0.5921(4) 0.6157(3) 0.0374(14) Uani ?
C(131) 0.7017(3) 0.3674(3) 0.7045(3) 0.0284(13) Uani ?
C(132) 0.7938(4) 0.3257(3) 0.6722(3) 0.0387(14) Uani ?
C(133) 0.7609(5) 0.2222(4) 0.5718(4) 0.0510(18) Uani ?
C(134) 0.6351(5) 0.1583(4) 0.5045(4) 0.060(2) Uani ?
C(135) 0.5431(5) 0.1967(4) 0.5365(4) 0.060(2) Uani ?
C(136) 0.5750(4) 0.3001(4) 0.6368(3) 0.0431(14) Uani ?
C(151) 0.6869(3) 0.4738(3) 1.1069(3) 0.0242(12) Uani ?
C(152) 0.5680(4) 0.4513(4) 1.1309(3) 0.0334(14) Uani ?
C(153) 0.5311(4) 0.3922(4) 1.2094(4) 0.0428(17) Uani ?
C(154) 0.6125(4) 0.3549(4) 1.2658(4) 0.044(2) Uani ?
C(155) 0.7309(4) 0.3756(4) 1.2424(4) 0.046(2) Uani ?
C(156) 0.7676(4) 0.4333(4) 1.1633(3) 0.0360(14) Uani ?
C(161) 0.8060(3) 0.7670(3) 1.1461(3) 0.0256(13) Uani ?
C(162) 0.8707(4) 0.7610(3) 1.2588(3) 0.0352(14) Uani ?
C(163) 0.9033(4) 0.8853(4) 1.3579(3) 0.0404(14) Uani ?
C(164) 0.7822(4) 0.9041(4) 1.3706(3) 0.0483(16) Uani ?
C(165) 0.7088(4) 0.9026(4) 1.2596(4) 0.0478(18) Uani ?
C(166) 0.6808(4) 0.7825(4) 1.1570(3) 0.0372(14) Uani ?
H(1) 1.054(5) 0.967(5) 0.874(5) 0.101(18) Uiso ?
H(14) 0.6637 0.3542 0.8963 0.0340 Uiso calc
H(2A) 1.2180 0.7900 1.1213 0.0760 Uiso calc
H(2B) 1.1239 0.7417 0.9986 0.0760 Uiso calc
H(2C) 1.0730 0.7690 1.1090 0.0760 Uiso calc
H(121) 0.8455 0.7468 0.7607 0.0340 Uiso calc
H(12A) 0.9616 0.5775 0.6956 0.0460 Uiso calc
H(12B) 1.0302 0.7120 0.7953 0.0460 Uiso calc
H(12C) 1.0243 0.8159 0.6628 0.0580 Uiso calc
H(12D) 1.0927 0.7252 0.6244 0.0580 Uiso calc
H(12E) 0.9004 0.5704 0.4871 0.0620 Uiso calc
H(12F) 0.9398 0.7004 0.4646 0.0620 Uiso calc
H(12G) 0.7178 0.6138 0.4569 0.0570 Uiso calc
H(12H) 0.7908 0.7459 0.5598 0.0570 Uiso calc
H(12I) 0.7200 0.5029 0.5845 0.0490 Uiso calc
H(12J) 0.6527 0.5942 0.6246 0.0490 Uiso calc
H(132) 0.8787 0.3676 0.7185 0.0500 Uiso calc
H(133) 0.8239 0.1962 0.5501 0.0660 Uiso calc
H(134) 0.6127 0.0888 0.4371 0.0780 Uiso calc
H(135) 0.4579 0.1530 0.4907 0.0780 Uiso calc
H(136) 0.5109 0.3243 0.6585 0.0560 Uiso calc
H(152) 0.5117 0.4763 1.0935 0.0430 Uiso calc
H(153) 0.4504 0.3777 1.2240 0.0560 Uiso calc
H(154) 0.5881 0.3161 1.3192 0.0570 Uiso calc
H(155) 0.7868 0.3504 1.2802 0.0600 Uiso calc
H(156) 0.8474 0.4453 1.1475 0.0470 Uiso calc
H(161) 0.8653 0.8468 1.1399 0.0340 Uiso calc
H(16A) 0.8124 0.6883 1.2741 0.0460 Uiso calc
H(16B) 0.9495 0.7502 1.2519 0.0460 Uiso calc
H(16C) 0.9451 0.8825 1.4293 0.0520 Uiso calc
H(16D) 0.9635 0.9574 1.3431 0.0520 Uiso calc
H(16E) 0.8060 0.9854 1.4316 0.0630 Uiso calc
H(16F) 0.7260 0.8364 1.3930 0.0630 Uiso calc
H(16G) 0.7595 0.9783 1.2439 0.0620 Uiso calc
H(16H) 0.6274 0.9058 1.2690 0.0620 Uiso calc
H(16I) 0.6415 0.7889 1.0865 0.0490 Uiso calc
H(16J) 0.6196 0.7074 1.1672 0.0490 Uiso calc
H(1A1) 1.3161 1.0056 1.2779 0.0970 Uiso calc
H(1A2) 1.1801 1.0041 1.2847 0.0970 Uiso calc
H(1A3) 1.2894 1.1243 1.2756 0.0970 Uiso calc
H(1B1) 1.3623 1.0274 1.2332 0.2350 Uiso calc
H(1B2) 1.2535 1.0628 1.2755 0.2350 Uiso calc
H(1B3) 1.3417 1.1433 1.2136 0.2350 Uiso calc
H(3A1) 1.3670 1.1081 1.0688 0.1120 Uiso calc
H(3A2) 1.3324 0.9729 0.9780 0.1120 Uiso calc
H(3A3) 1.4029 1.0083 1.1072 0.1120 Uiso calc
H(3B1) 1.3652 1.0397 0.9957 0.1280 Uiso calc
H(3B2) 1.2620 0.9045 0.9104 0.1280 Uiso calc
H(3B3) 1.3640 0.9151 1.0141 0.1280 Uiso calc

loop_
_geom_angle_atom_site_label_1
_geom_angle_atom_site_label_2
_geom_angle_atom_site_label_3
_geom_angle
H(1) Nb H(1) 180.00(3)
H(1) Nb O(10) 91.5(17)
H(1) Nb O(10) 88.5(17)
H(1) Nb O(10) 88.5(17)
H(1) Nb O(10) 91.5(17)
O(10) Nb O(10) 180.0(17)
H(1) Nb P 82.8(17)
H(1) Nb P 97.2(17)
O(10) Nb P 90.46(7)
O(10) Nb P 89.54(7)
H(1) Nb P 97.2(17)
H(1) Nb P 82.8(17)
O(10) Nb P 89.54(7)
O(10) Nb P 90.46(7)
P Nb P 180.00(7)
C(1B) P C(3A) 74.6(12)
C(1B) P C(2) 109.1(12)
C(3A) P C(2) 110.0(7)
C(1B) P C(1A) 23.9(15)
C(3A) P C(1A) 97.7(9)
C(2) P C(1A) 95.7(8)
C(1B) P C(3B) 100.3(12)
C(3A) P C(3B) 27.2(7)
C(2) P C(3B) 93.4(6)
C(1A) P C(3B) 121.8(10)
C(1B) P Nb 122.1(12)
C(3A) P Nb 121.3(7)
C(2) P Nb 113.77(16)
C(1A) P Nb 114.4(8)
C(3B) P Nb 113.7(6)
C(11) O(10) Nb 169.7(2)
O(10) C(11) C(16) 118.3(3)
O(10) C(11) C(12) 117.5(3)
C(16) C(11) C(12) 124.2(3)
C(13) C(12) C(11) 116.2(3)
C(13) C(12) C(121) 124.8(3)
C(11) C(12) C(121) 119.0(3)
C(14) C(13) C(12) 120.1(3)
C(14) C(13) C(131) 115.4(3)
C(12) C(13) C(131) 124.5(3)
C(13) C(14) C(15) 123.2(3)
C(14) C(15) C(16) 119.1(3)
C(14) C(15) C(151) 116.0(3)
C(16) C(15) C(151) 124.9(3)
C(15) C(16) C(11) 117.1(3)
C(15) C(16) C(161) 124.7(3)
C(11) C(16) C(161) 118.2(3)
C(12) C(121) C(122) 112.2(3)
C(12) C(121) C(126) 116.7(3)
C(122) C(121) C(126) 110.2(3)
C(121) C(122) C(123) 111.5(3)
C(124) C(123) C(122) 110.9(3)
C(123) C(124) C(125) 110.2(3)
C(124) C(125) C(126) 110.0(3)
C(125) C(126) C(121) 111.4(3)
C(136) C(131) C(132) 118.4(3)
C(136) C(131) C(13) 119.9(3)
C(132) C(131) C(13) 121.5(3)
C(131) C(132) C(133) 120.8(4)
C(134) C(133) C(132) 119.8(4)
C(135) C(134) C(133) 120.0(4)
C(134) C(135) C(136) 120.7(4)
C(131) C(136) C(135) 120.2(4)
C(152) C(151) C(156) 117.6(3)
C(152) C(151) C(15) 122.6(3)
C(156) C(151) C(15) 119.6(3)
C(151) C(152) C(153) 121.3(4)
C(154) C(153) C(152) 120.5(4)
C(153) C(154) C(155) 119.0(4)
C(154) C(155) C(156) 120.7(4)
C(155) C(156) C(151) 120.9(4)
C(16) C(161) C(166) 111.7(3)
C(16) C(161) C(162) 117.0(3)
C(166) C(161) C(162) 109.7(3)
C(163) C(162) C(161) 109.1(3)
C(164) C(163) C(162) 110.9(3)
C(163) C(164) C(165) 111.9(3)
C(164) C(165) C(166) 111.8(3)
C(165) C(166) C(161) 110.9(3)

loop_
_geom_bond_atom_site_label_1
_geom_bond_atom_site_label_2
_geom_bond_distance
Nb H(1) 1.77(5)
Nb H(1) 1.77(5)
Nb O(10) 1.916(2)
Nb O(10) 1.916(2)
Nb P 2.5862(12)
Nb P 2.5863(12)
P C(1B) 1.70(3)
P C(3A) 1.72(2)
P C(2) 1.792(4)
P C(1A) 1.92(2)
P C(3B) 1.955(19)
O(10) C(11) 1.360(4)
C(11) C(16) 1.412(5)
C(11) C(12) 1.417(5)
C(12) C(13) 1.405(4)
C(12) C(121) 1.523(5)
C(13) C(14) 1.383(5)
C(13) C(131) 1.505(4)
C(14) C(15) 1.392(5)
C(15) C(16) 1.405(4)
C(15) C(151) 1.500(5)
C(16) C(161) 1.517(4)
C(121) C(122) 1.526(5)
C(121) C(126) 1.534(5)
C(122) C(123) 1.529(5)
C(123) C(124) 1.512(6)
C(124) C(125) 1.513(6)
C(125) C(126) 1.525(5)
C(131) C(136) 1.382(5)
C(131) C(132) 1.385(5)
C(132) C(133) 1.386(5)
C(133) C(134) 1.372(7)
C(134) C(135) 1.362(7)
C(135) C(136) 1.386(5)
C(151) C(152) 1.381(5)
C(151) C(156) 1.390(5)
C(152) C(153) 1.386(5)
C(153) C(154) 1.369(6)
C(154) C(155) 1.375(6)
C(155) C(156) 1.381(5)
C(161) C(166) 1.533(5)
C(161) C(162) 1.534(5)
C(162) C(163) 1.529(5)
C(163) C(164) 1.508(6)
C(164) C(165) 1.515(6)
C(165) C(166) 1.532(5)
